data_2206051
loop_
_publ_author_name
'Xiang-Chao Zeng'
'Jian Gu'
'Shi-Hai Xu'
'Yu-Xia Li'
'Po-Run Liu'

_publ_section_title
;
 3-[(4-Bromo-1-methyl-1<i>H</i>-pyrrol-2-ylcarbonyl)amino]propanoic
 acid
;
_journal_issue 6
_journal_name_full 'Acta Crystallographica Section E'
_journal_page_first o1805
_journal_page_last o1806
_journal_paper_doi 10.1107/S1600536805015047
_journal_volume 61
_journal_year 2005
_chemical_formula_iupac 'C9 H11 Br N2 O3'
_chemical_formula_moiety 'C9 H11 Br N2 O3'
_chemical_formula_sum 'C9 H11 Br N2 O3'
_chemical_formula_weight 275.11
_chemical_melting_point 443
_chemical_name_systematic
;
3-[(4-Bromo-1-methyl-1H-pyrrol-2-ylcarbonyl)amino]propanoic acid
;
_space_group_IT_number 2
_symmetry_cell_setting triclinic
_symmetry_space_group_name_Hall '-P 1'
_symmetry_space_group_name_H-M 'P -1'
_atom_sites_solution_hydrogens geom
_atom_sites_solution_primary direct
_atom_sites_solution_secondary difmap
_audit_creation_method SHELXL-97
_cell_angle_alpha 102.202(8)
_cell_angle_beta 97.123(8)
_cell_angle_gamma 108.950(8)
_cell_formula_units_Z 2
_cell_length_a 7.824(4)
_cell_length_b 8.153(4)
_cell_length_c 9.227(4)
_cell_measurement_reflns_used 783
_cell_measurement_temperature 293(2)
_cell_measurement_theta_max 26.95
_cell_measurement_theta_min 2.31
_cell_volume 532.2(4)
_computing_cell_refinement 'SAINT (Bruker, 1999)'
_computing_data_collection 'SMART (Bruker, 1999)'
_computing_data_reduction SAINT
_computing_molecular_graphics 'SHELXTL (Bruker, 1997)'
_computing_publication_material SHELXTL
_computing_structure_refinement 'SHELXL97 (Sheldrick, 1997)'
_computing_structure_solution 'SHELXS97 (Sheldrick, 1997)'
_diffrn_ambient_temperature 293(2)
_diffrn_measured_fraction_theta_full 0.941
_diffrn_measured_fraction_theta_max 0.941
_diffrn_measurement_device_type 'Bruker SMART 1K CCD area-detector'
_diffrn_measurement_method '\f and \w'
_diffrn_radiation_monochromator graphite
_diffrn_radiation_source 'fine-focus sealed tube'
_diffrn_radiation_type MoK\a
_diffrn_radiation_wavelength 0.71073
_diffrn_reflns_av_R_equivalents 0.0184
_diffrn_reflns_av_sigmaI/netI 0.0269
_diffrn_reflns_limit_h_max 9
_diffrn_reflns_limit_h_min -8
_diffrn_reflns_limit_k_max 9
_diffrn_reflns_limit_k_min -9
_diffrn_reflns_limit_l_max 10
_diffrn_reflns_limit_l_min -10
_diffrn_reflns_number 2812
_diffrn_reflns_theta_full 25.00
_diffrn_reflns_theta_max 25.00
_diffrn_reflns_theta_min 2.31
_diffrn_standards_number 0
_exptl_absorpt_coefficient_mu 3.851
_exptl_absorpt_correction_T_max 0.354
_exptl_absorpt_correction_T_min 0.208
_exptl_absorpt_correction_type multi-scan
_exptl_absorpt_process_details '(SADABS; Sheldrick, 1996)'
_exptl_crystal_colour colorless
_exptl_crystal_density_diffrn 1.717
_exptl_crystal_density_meas ?
_exptl_crystal_density_method 'not measured'
_exptl_crystal_description block
_exptl_crystal_F_000 276
_exptl_crystal_size_max 0.50
_exptl_crystal_size_mid 0.46
_exptl_crystal_size_min 0.27
_refine_diff_density_max 0.842
_refine_diff_density_min -0.619
_refine_ls_extinction_coef 0.011(4)
_refine_ls_extinction_expression Fc^*^=kFc[1+0.001xFc^2^\l^3^/sin(2\q)]^-1/4^
_refine_ls_extinction_method SHELXL97
_refine_ls_goodness_of_fit_ref 1.101
_refine_ls_hydrogen_treatment mixed
_refine_ls_matrix_type full
_refine_ls_number_parameters 141
_refine_ls_number_reflns 1763
_refine_ls_number_restraints 0
_refine_ls_restrained_S_all 1.101
_refine_ls_R_factor_all 0.0390
_refine_ls_R_factor_gt 0.0357
_refine_ls_shift/su_max 0.001
_refine_ls_shift/su_mean 0.000
_refine_ls_structure_factor_coef Fsqd
_refine_ls_weighting_details 'calc w = 1/[\s^2^(Fo^2^)+(0.068P)^2^+0.2132P] where P = (Fo^2^+2Fc^2^)/3'
_refine_ls_weighting_scheme calc
_refine_ls_wR_factor_gt 0.0976
_refine_ls_wR_factor_ref 0.0998
_reflns_number_gt 1644
_reflns_number_total 1763
_reflns_threshold_expression I>2\s(I)
_cod_data_source_file rz6074.cif
_cod_data_source_block I
_cod_depositor_comments
;
The following automatic conversions were performed:
'_symmetry_cell_setting' value 'Triclinic' changed to 'triclinic'
according to '/home/saulius/struct/CIF-dictionaries/cif_core.dic'
dictionary named 'cif_core.dic' version 2.4.1 from 2010-06-29.

Automatic conversion script
Id: cif_fix_enum 1527 2010-12-29 10:47:43Z saulius 

The following automatic conversions were performed:

'_symmetry_cell_setting' value 'Triclinic' changed to 'triclinic'
according to /home/saulius/struct/CIF-dictionaries/cif_core.dic
dictionary named 'cif_core.dic' version 2.4.1 from 2010-06-29.

Automatic conversion script
Id: cif_fix_values 1715 2011-07-08 13:25:40Z adriana 

The following automatic conversions were performed:

'_exptl_crystal_density_meas' value 'none' was changed to '?' - the
value is perceived as not measured.

Automatic conversion script
Id: cif_fix_values 3008 2015-01-20 13:52:24Z robertas 
;
_cod_database_code 2206051
_cod_database_fobs_code 2206051

loop_
_symmetry_equiv_pos_as_xyz
'x, y, z'
'-x, -y, -z'

loop_
_atom_site_label
_atom_site_fract_x
_atom_site_fract_y
_atom_site_fract_z
_atom_site_U_iso_or_equiv
_atom_site_adp_type
_atom_site_calc_flag
_atom_site_refinement_flags
_atom_site_occupancy
_atom_site_type_symbol
O2 1.0762(4) 0.9272(5) 0.8435(3) 0.0709(10) Uani d . 1 O
Br1 0.36934(5) 0.62499(5) 1.35506(3) 0.0468(2) Uani d . 1 Br
O1 0.3852(3) 0.7527(3) 0.6966(2) 0.0405(6) Uani d . 1 O
C1 0.3551(4) 0.6142(4) 1.1487(3) 0.0321(7) Uani d . 1 C
N1 0.2559(3) 0.5322(4) 0.9008(3) 0.0326(6) Uani d . 1 N
N2 0.6617(3) 0.8768(4) 0.8562(3) 0.0344(6) Uani d . 1 N
H2B 0.7287 0.8793 0.9385 0.041 Uiso calc R 1 H
C5 0.4831(4) 0.7723(4) 0.8200(3) 0.0279(6) Uani d . 1 C
C2 0.4746(4) 0.7383(4) 1.0893(3) 0.0314(6) Uani d . 1 C
H2A 0.5776 0.8382 1.1437 0.038 Uiso calc R 1 H
O3 1.0704(4) 0.7906(4) 0.6088(3) 0.0542(7) Uani d . 1 O
C3 0.4107(4) 0.6847(4) 0.9344(3) 0.0283(6) Uani d . 1 C
C8 1.0042(4) 0.8738(4) 0.7121(3) 0.0349(7) Uani d . 1 C
C4 0.2215(4) 0.4878(4) 1.0312(4) 0.0352(7) Uani d . 1 C
H4A 0.1249 0.3894 1.0391 0.042 Uiso calc R 1 H
C7 0.8303(4) 0.8943(5) 0.6460(4) 0.0368(7) Uani d . 1 C
H7A 0.7404 0.7759 0.5929 0.044 Uiso calc R 1 H
H7B 0.8564 0.9626 0.5719 0.044 Uiso calc R 1 H
C6 0.7458(5) 0.9863(4) 0.7605(4) 0.0381(7) Uani d . 1 C
H6A 0.8411 1.0964 0.8243 0.046 Uiso calc R 1 H
H6B 0.6527 1.0194 0.7071 0.046 Uiso calc R 1 H
C9 0.1530(5) 0.4157(5) 0.7498(4) 0.0482(9) Uani d . 1 C
H9A 0.0502 0.3183 0.7600 0.072 Uiso calc R 1 H
H9B 0.2330 0.3681 0.6983 0.072 Uiso calc R 1 H
H9C 0.1086 0.4844 0.6924 0.072 Uiso calc R 1 H
H1 1.162(6) 0.790(6) 0.651(5) 0.050(12) Uiso d . 1 H

loop_
_atom_site_aniso_label
_atom_site_aniso_U_11
_atom_site_aniso_U_22
_atom_site_aniso_U_33
_atom_site_aniso_U_12
_atom_site_aniso_U_13
_atom_site_aniso_U_23
O2 0.0441(16) 0.119(3) 0.0357(14) 0.0323(17) -0.0027(12) -0.0063(15)
Br1 0.0443(3) 0.0675(3) 0.0336(3) 0.0199(2) 0.01186(16) 0.02193(18)
O1 0.0279(11) 0.0626(15) 0.0297(11) 0.0144(11) 0.0049(9) 0.0133(10)
C1 0.0301(16) 0.0402(17) 0.0307(15) 0.0162(13) 0.0101(12) 0.0115(13)
N1 0.0236(13) 0.0372(14) 0.0309(14) 0.0057(11) 0.0055(10) 0.0048(11)
N2 0.0225(13) 0.0437(15) 0.0339(13) 0.0065(11) 0.0065(10) 0.0122(11)
C5 0.0219(14) 0.0337(16) 0.0276(14) 0.0108(12) 0.0076(11) 0.0049(12)
C2 0.0249(15) 0.0382(17) 0.0289(15) 0.0102(12) 0.0065(11) 0.0062(12)
O3 0.0430(15) 0.088(2) 0.0356(13) 0.0387(15) 0.0028(11) 0.0031(13)
C3 0.0165(13) 0.0348(16) 0.0303(15) 0.0069(12) 0.0049(11) 0.0057(12)
C8 0.0246(15) 0.0428(18) 0.0301(16) 0.0042(13) 0.0054(12) 0.0077(13)
C4 0.0264(15) 0.0393(17) 0.0394(17) 0.0080(13) 0.0111(12) 0.0131(14)
C7 0.0308(16) 0.0454(19) 0.0351(16) 0.0121(14) 0.0106(13) 0.0133(14)
C6 0.0323(17) 0.0363(17) 0.0470(19) 0.0085(13) 0.0174(14) 0.0148(14)
C9 0.0372(19) 0.047(2) 0.0369(18) -0.0029(16) -0.0023(14) -0.0019(15)

loop_
_atom_type_symbol
_atom_type_description
_atom_type_scat_dispersion_real
_atom_type_scat_dispersion_imag
_atom_type_scat_source
C C 0.0033 0.0016 'International Tables Vol C Tables 4.2.6.8 and 6.1.1.4'
H H 0.0000 0.0000 'International Tables Vol C Tables 4.2.6.8 and 6.1.1.4'
N N 0.0061 0.0033 'International Tables Vol C Tables 4.2.6.8 and 6.1.1.4'
O O 0.0106 0.0060 'International Tables Vol C Tables 4.2.6.8 and 6.1.1.4'
Br Br -0.2901 2.4595 'International Tables Vol C Tables 4.2.6.8 and 6.1.1.4'

loop_
_geom_angle_atom_site_label_1
_geom_angle_atom_site_label_2
_geom_angle_atom_site_label_3
_geom_angle
C4 C1 C2 108.4(3)
C4 C1 Br1 125.9(3)
C2 C1 Br1 125.6(2)
C4 N1 C3 109.3(3)
C4 N1 C9 122.8(3)
C3 N1 C9 127.4(3)
C5 N2 C6 121.8(3)
C5 N2 H2B 119.1
C6 N2 H2B 119.1
O1 C5 N2 121.2(3)
O1 C5 C3 122.5(3)
N2 C5 C3 116.3(3)
C3 C2 C1 106.9(3)
C3 C2 H2A 126.6
C1 C2 H2A 126.6
C8 O3 H1 106(3)
N1 C3 C2 107.9(3)
N1 C3 C5 123.4(3)
C2 C3 C5 128.7(3)
O2 C8 O3 123.3(3)
O2 C8 C7 124.5(3)
O3 C8 C7 112.2(3)
N1 C4 C1 107.6(3)
N1 C4 H4A 126.2
C1 C4 H4A 126.2
C8 C7 C6 114.5(3)
C8 C7 H7A 108.6
C6 C7 H7A 108.6
C8 C7 H7B 108.6
C6 C7 H7B 108.6
H7A C7 H7B 107.6
N2 C6 C7 113.8(3)
N2 C6 H6A 108.8
C7 C6 H6A 108.8
N2 C6 H6B 108.8
C7 C6 H6B 108.8
H6A C6 H6B 107.7
N1 C9 H9A 109.5
N1 C9 H9B 109.5
H9A C9 H9B 109.5
N1 C9 H9C 109.5
H9A C9 H9C 109.5
H9B C9 H9C 109.5

loop_
_geom_bond_atom_site_label_1
_geom_bond_atom_site_label_2
_geom_bond_distance
O2 C8 1.194(4)
Br1 C1 1.875(3)
O1 C5 1.239(4)
C1 C4 1.370(4)
C1 C2 1.395(5)
N1 C4 1.361(4)
N1 C3 1.369(4)
N1 C9 1.469(4)
N2 C5 1.334(4)
N2 C6 1.451(4)
N2 H2B 0.8600
C5 C3 1.466(4)
C2 C3 1.378(4)
C2 H2A 0.9300
O3 C8 1.309(4)
O3 H1 0.77(5)
C8 C7 1.496(4)
C4 H4A 0.9300
C7 C6 1.509(5)
C7 H7A 0.9700
C7 H7B 0.9700
C6 H6A 0.9700
C6 H6B 0.9700
C9 H9A 0.9600
C9 H9B 0.9600
C9 H9C 0.9600

loop_
_geom_hbond_atom_site_label_D
_geom_hbond_atom_site_label_H
_geom_hbond_atom_site_label_A
_geom_hbond_site_symmetry_A
_geom_hbond_distance_DH
_geom_hbond_distance_HA
_geom_hbond_distance_DA
_geom_hbond_angle_DHA
O3 H1 O1 1_655 0.77(5) 1.88(5) 2.632(3) 163(5)
N2 H2B O2 2_777 0.86 2.28 3.005(3) 142

loop_
_geom_torsion_atom_site_label_1
_geom_torsion_atom_site_label_2
_geom_torsion_atom_site_label_3
_geom_torsion_atom_site_label_4
_geom_torsion
C6 N2 C5 O1 6.2(5)
C6 N2 C5 C3 -173.2(3)
C4 C1 C2 C3 0.0(4)
Br1 C1 C2 C3 -177.4(2)
C4 N1 C3 C2 -0.5(4)
C9 N1 C3 C2 -172.4(3)
C4 N1 C3 C5 -178.1(3)
C9 N1 C3 C5 9.9(5)
C1 C2 C3 N1 0.3(3)
C1 C2 C3 C5 177.7(3)
O1 C5 C3 N1 23.0(5)
N2 C5 C3 N1 -157.5(3)
O1 C5 C3 C2 -154.1(3)
N2 C5 C3 C2 25.4(5)
C3 N1 C4 C1 0.5(4)
C9 N1 C4 C1 172.9(3)
C2 C1 C4 N1 -0.3(4)
Br1 C1 C4 N1 177.1(2)
O2 C8 C7 C6 -1.4(5)
O3 C8 C7 C6 178.9(3)
C5 N2 C6 C7 -92.2(4)
C8 C7 C6 N2 -71.9(4)

loop_
_cod_related_entry_id
_cod_related_entry_database
_cod_related_entry_code
1 ChemSpider 21129374
